data_2211366
loop_
_publ_author_name
'Naveen, S.'
'Venu, T. D.'
'Shashikanth, S.'
'Sridhar, M. A.'
'Shashidhara Prasad, J.'

_publ_section_title
;
 [5-Fluoro-2-(4-methylbenzoyloxy)phenyl](4-methylphenyl)methanone
;
_journal_coeditor_code DN2090
_journal_issue 12
_journal_name_full 'Acta Crystallographica Section E'
_journal_page_first o5896
_journal_page_last o5898
_journal_paper_doi 10.1107/S1600536806049737
_journal_volume 62
_journal_year 2006
_chemical_formula_iupac 'C22 H17 F O3'
_chemical_formula_moiety 'C22 H17 F O3'
_chemical_formula_sum 'C22 H17 F O3'
_chemical_formula_weight 348.36
_chemical_name_systematic
;
[5-Fluoro-2-(4-methylbenzoyloxy)phenyl](4-methylphenyl)methanone
;
_space_group_IT_number 29
_symmetry_cell_setting orthorhombic
_symmetry_space_group_name_Hall 'P 2c -2ac'
_symmetry_space_group_name_H-M 'P c a 21'
_atom_sites_solution_hydrogens geom
_atom_sites_solution_primary direct
_atom_sites_solution_secondary difmap
_audit_creation_method SHELXL-97
_cell_angle_alpha 90
_cell_angle_beta 90
_cell_angle_gamma 90
_cell_formula_units_Z 4
_cell_length_a 13.519(10)
_cell_length_b 9.902(9)
_cell_length_c 13.319(17)
_cell_measurement_reflns_used 2860
_cell_measurement_temperature 295(2)
_cell_measurement_theta_max 25.02
_cell_measurement_theta_min 2.06
_cell_volume 1783(3)
_computing_cell_refinement 'SCALEPACK (Otwinowski & Minor, 1997)'
_computing_data_collection 'XPRESS (MacScience, 2002)'
_computing_data_reduction 'DENZO and SCALEPACK'
_computing_molecular_graphics
;
ORTEPIII (Burnett & Johnson, 1996), ORTEP-3 for Windows (Farrugia,
1997) and
PLATON (Spek, 2003)
;
_computing_publication_material SHELXL97
_computing_structure_refinement 'SHELXL97 (Sheldrick, 1997)'
_computing_structure_solution 'SHELXS97 (Sheldrick, 1997)'
_diffrn_ambient_temperature 295(2)
_diffrn_detector_area_resol_mean 10.0
_diffrn_measured_fraction_theta_full 0.984
_diffrn_measured_fraction_theta_max 0.984
_diffrn_measurement_device_type 'MacScience DIPLabo 32001'
_diffrn_measurement_method \w
_diffrn_radiation_monochromator graphite
_diffrn_radiation_source 'fine-focus sealed tube'
_diffrn_radiation_type MoK\a
_diffrn_radiation_wavelength 0.71073
_diffrn_reflns_av_R_equivalents 0.0183
_diffrn_reflns_av_sigmaI/netI 0.0254
_diffrn_reflns_limit_h_max 16
_diffrn_reflns_limit_h_min -16
_diffrn_reflns_limit_k_max 11
_diffrn_reflns_limit_k_min -11
_diffrn_reflns_limit_l_max 15
_diffrn_reflns_limit_l_min -15
_diffrn_reflns_number 2860
_diffrn_reflns_theta_full 25.02
_diffrn_reflns_theta_max 25.02
_diffrn_reflns_theta_min 2.06
_diffrn_standards_decay_% 0
_diffrn_standards_number 0
_exptl_absorpt_coefficient_mu 0.093
_exptl_absorpt_correction_type none
_exptl_absorpt_process_details none
_exptl_crystal_colour 'pale yellow'
_exptl_crystal_density_diffrn 1.298
_exptl_crystal_density_method 'Not Measured'
_exptl_crystal_description block
_exptl_crystal_F_000 728
_exptl_crystal_size_max 0.25
_exptl_crystal_size_mid 0.20
_exptl_crystal_size_min 0.20
_refine_diff_density_max 0.112
_refine_diff_density_min -0.139
_refine_ls_extinction_method none
_refine_ls_goodness_of_fit_ref 1.110
_refine_ls_hydrogen_treatment constr
_refine_ls_matrix_type full
_refine_ls_number_parameters 237
_refine_ls_number_reflns 1625
_refine_ls_number_restraints 1
_refine_ls_restrained_S_all 1.110
_refine_ls_R_factor_all 0.0459
_refine_ls_R_factor_gt 0.0384
_refine_ls_shift/su_max 0.000
_refine_ls_shift/su_mean 0.000
_refine_ls_structure_factor_coef Fsqd
_refine_ls_weighting_details 'calc w = 1/[\s^2^(Fo^2^)+(0.0703P)^2^+0.2402P] where P = (Fo^2^+2Fc^2^)/3'
_refine_ls_weighting_scheme calc
_refine_ls_wR_factor_gt 0.1013
_refine_ls_wR_factor_ref 0.1196
_reflns_number_gt 1457
_reflns_number_total 1625
_reflns_threshold_expression I>2\s(I)
_cod_data_source_file dn2090.cif
_cod_data_source_block I
_cod_database_code 2211366
_cod_database_fobs_code 2211366

loop_
_symmetry_equiv_pos_as_xyz
x,y,z
-x,-y,1/2+z
1/2-x,y,1/2+z
1/2+x,-y,z

loop_
_atom_site_aniso_label
_atom_site_aniso_U_11
_atom_site_aniso_U_22
_atom_site_aniso_U_33
_atom_site_aniso_U_12
_atom_site_aniso_U_13
_atom_site_aniso_U_23
F7 0.0488(13) 0.1000(16) 0.0970(18) -0.0015(11) -0.0080(13) -0.0018(13)
O9 0.0722(17) 0.094(2) 0.121(3) -0.0220(15) 0.0181(18) -0.057(2)
O17 0.0479(13) 0.0547(12) 0.0565(13) -0.0002(10) -0.0053(11) -0.0010(10)
O19 0.0657(17) 0.0593(14) 0.110(2) 0.0102(12) -0.0083(16) -0.0212(16)
C1 0.0499(19) 0.0551(18) 0.0561(18) -0.0063(15) -0.0004(15) 0.0011(14)
C2 0.0455(17) 0.0447(15) 0.0499(17) -0.0039(13) 0.0060(15) -0.0016(13)
C3 0.0448(19) 0.0475(16) 0.0535(19) -0.0009(13) 0.0010(14) 0.0020(14)
C4 0.055(2) 0.065(2) 0.0536(19) -0.0046(15) 0.0078(17) -0.0064(16)
C5 0.047(2) 0.069(2) 0.075(3) -0.0028(16) 0.0130(18) -0.0088(19)
C6 0.0414(19) 0.0584(19) 0.072(3) -0.0048(14) -0.0015(16) 0.0057(17)
C8 0.052(2) 0.0562(17) 0.060(2) -0.0040(14) 0.0029(17) -0.0105(16)
C10 0.0455(17) 0.0507(17) 0.0486(17) 0.0012(13) 0.0024(15) -0.0018(15)
C11 0.058(2) 0.0514(17) 0.065(2) 0.0048(15) 0.0035(18) -0.0025(16)
C12 0.052(2) 0.074(2) 0.071(2) 0.0102(17) 0.0043(18) 0.008(2)
C13 0.057(2) 0.074(2) 0.051(2) -0.0098(17) -0.0011(17) 0.0044(18)
C14 0.071(2) 0.0505(17) 0.066(2) -0.0092(16) 0.0087(18) -0.0006(17)
C15 0.058(2) 0.0499(17) 0.061(2) 0.0054(15) 0.0120(16) -0.0013(16)
C16 0.065(3) 0.117(3) 0.091(3) -0.030(3) 0.002(2) 0.008(3)
C18 0.051(2) 0.0526(18) 0.0536(19) -0.0007(14) -0.0033(16) -0.0019(15)
C20 0.056(2) 0.0485(17) 0.0492(18) -0.0016(14) -0.0017(16) 0.0015(14)
C21 0.057(2) 0.0515(17) 0.062(2) 0.0004(15) -0.0056(17) -0.0008(17)
C22 0.063(2) 0.0603(19) 0.074(2) 0.0105(17) -0.0022(19) 0.0006(19)
C23 0.050(2) 0.080(2) 0.062(2) -0.0019(18) -0.0033(17) 0.0155(19)
C24 0.060(2) 0.066(2) 0.085(3) -0.0150(18) -0.011(2) 0.012(2)
C25 0.062(2) 0.0511(18) 0.077(3) -0.0028(16) -0.0063(19) 0.0012(17)
C26 0.053(3) 0.122(4) 0.118(4) 0.007(2) -0.005(3) 0.033(4)

loop_
_atom_site_type_symbol
_atom_site_label
_atom_site_fract_x
_atom_site_fract_y
_atom_site_fract_z
_atom_site_U_iso_or_equiv
_atom_site_thermal_displace_type
_atom_site_calc_flag
_atom_site_refinement_flags
_atom_site_occupancy
F F7 -0.12130(16) 0.2488(2) 0.3594(2) 0.0819(9) Uani . . 1.000
O O9 0.2053(2) 0.0360(3) 0.2595(3) 0.0957(13) Uani . . 1.000
O O17 0.25446(18) 0.2085(2) 0.51195(18) 0.0530(7) Uani . . 1.000
O O19 0.27596(18) 0.4228(2) 0.5642(3) 0.0783(10) Uani . . 1.000
C C1 0.0472(3) 0.1988(3) 0.3361(3) 0.0537(11) Uani . . 1.000
C C2 0.1436(2) 0.1942(3) 0.3741(2) 0.0467(9) Uani . . 1.000
C C3 0.1601(2) 0.2338(3) 0.4733(2) 0.0486(10) Uani . . 1.000
C C4 0.0829(3) 0.2786(4) 0.5334(3) 0.0579(11) Uani . . 1.000
C C5 -0.0115(3) 0.2844(4) 0.4946(3) 0.0637(14) Uani . . 1.000
C C6 -0.0276(3) 0.2442(3) 0.3971(3) 0.0573(13) Uani . . 1.000
C C8 0.2238(2) 0.1365(3) 0.3084(3) 0.0561(11) Uani . . 1.000
C C10 0.3226(2) 0.2015(3) 0.3031(2) 0.0483(10) Uani . . 1.000
C C11 0.4059(3) 0.1235(3) 0.2843(3) 0.0581(11) Uani . . 1.000
C C12 0.4994(3) 0.1807(4) 0.2841(3) 0.0657(12) Uani . . 1.000
C C13 0.5121(3) 0.3168(4) 0.3000(3) 0.0607(12) Uani . . 1.000
C C14 0.4287(3) 0.3953(3) 0.3132(3) 0.0625(11) Uani . . 1.000
C C15 0.3350(3) 0.3399(3) 0.3166(3) 0.0563(11) Uani . . 1.000
C C16 0.6150(3) 0.3788(5) 0.3040(4) 0.0910(17) Uani . . 1.000
C C18 0.3092(2) 0.3128(3) 0.5501(3) 0.0524(11) Uani . . 1.000
C C20 0.4128(3) 0.2711(3) 0.5659(2) 0.0512(11) Uani . . 1.000
C C21 0.4457(3) 0.1404(3) 0.5488(3) 0.0568(11) Uani . . 1.000
C C22 0.5452(3) 0.1104(4) 0.5560(3) 0.0658(11) Uani . . 1.000
C C23 0.6145(3) 0.2084(4) 0.5774(3) 0.0640(12) Uani . . 1.000
C C24 0.5811(3) 0.3380(4) 0.5971(3) 0.0703(14) Uani . . 1.000
C C25 0.4819(3) 0.3685(4) 0.5916(3) 0.0634(13) Uani . . 1.000
C C26 0.7246(3) 0.1793(5) 0.5785(5) 0.098(2) Uani . . 1.000
H H1 0.03390 0.17150 0.27070 0.0640 Uiso calc R 1.000
H H4 0.09480 0.30450 0.59940 0.0690 Uiso calc R 1.000
H H5 -0.06380 0.31500 0.53390 0.0770 Uiso calc R 1.000
H H11 0.39880 0.03170 0.27160 0.0700 Uiso calc R 1.000
H H12 0.55440 0.12620 0.27310 0.0790 Uiso calc R 1.000
H H14 0.43580 0.48820 0.32010 0.0750 Uiso calc R 1.000
H H15 0.28030 0.39480 0.32780 0.0670 Uiso calc R 1.000
H H16A 0.63320 0.41020 0.23840 0.1370 Uiso calc R 1.000
H H16B 0.66160 0.31210 0.32610 0.1370 Uiso calc R 1.000
H H16C 0.61500 0.45340 0.35010 0.1370 Uiso calc R 1.000
H H21 0.40070 0.07290 0.53240 0.0680 Uiso calc R 1.000
H H22 0.56590 0.02180 0.54620 0.0790 Uiso calc R 1.000
H H24 0.62620 0.40510 0.61410 0.0850 Uiso calc R 1.000
H H25 0.46080 0.45600 0.60530 0.0760 Uiso calc R 1.000
H H26A 0.73920 0.10940 0.53080 0.1470 Uiso calc R 1.000
H H26B 0.74390 0.15030 0.64440 0.1470 Uiso calc R 1.000
H H26C 0.76020 0.25970 0.56100 0.1470 Uiso calc R 1.000

loop_
_atom_type_symbol
_atom_type_description
_atom_type_scat_dispersion_real
_atom_type_scat_dispersion_imag
_atom_type_scat_source
O O 0.0106 0.0060 'International Tables Vol C Tables 4.2.6.8 and 6.1.1.4'
F F 0.0171 0.0103 'International Tables Vol C Tables 4.2.6.8 and 6.1.1.4'
H H 0.0000 0.0000 'International Tables Vol C Tables 4.2.6.8 and 6.1.1.4'
C C 0.0033 0.0016 'International Tables Vol C Tables 4.2.6.8 and 6.1.1.4'

loop_
_geom_angle_atom_site_label_1
_geom_angle_atom_site_label_2
_geom_angle_atom_site_label_3
_geom_angle
_geom_angle_publ_flag
C3 O17 C18 119.7(2) no
C2 C1 C6 118.9(3) no
C1 C2 C3 118.8(3) no
C1 C2 C8 118.2(3) no
C3 C2 C8 122.8(3) no
O17 C3 C2 116.4(2) no
O17 C3 C4 122.1(3) no
C2 C3 C4 121.0(3) no
C3 C4 C5 119.6(3) no
C4 C5 C6 119.2(4) no
F7 C6 C1 118.5(3) no
F7 C6 C5 119.0(3) no
C1 C6 C5 122.5(4) no
O9 C8 C2 118.3(3) no
O9 C8 C10 121.0(3) no
C2 C8 C10 120.7(3) no
C8 C10 C11 119.8(3) no
C8 C10 C15 121.9(3) no
C11 C10 C15 118.2(3) no
C10 C11 C12 120.9(3) no
C11 C12 C13 121.0(4) no
C12 C13 C14 118.0(4) no
C12 C13 C16 121.0(4) no
C14 C13 C16 121.0(4) no
C13 C14 C15 122.0(3) no
C10 C15 C14 119.8(3) no
O17 C18 O19 122.9(3) no
O17 C18 C20 110.8(2) no
O19 C18 C20 126.2(3) no
C18 C20 C21 122.8(3) no
C18 C20 C25 118.7(3) no
C21 C20 C25 118.3(4) no
C20 C21 C22 120.1(3) no
C21 C22 C23 121.7(4) no
C22 C23 C24 118.0(4) no
C22 C23 C26 122.4(4) no
C24 C23 C26 119.6(4) no
C23 C24 C25 120.7(4) no
C20 C25 C24 121.1(4) no
C2 C1 H1 120.65 no
C6 C1 H1 120.48 no
C3 C4 H4 120.22 no
C5 C4 H4 120.22 no
C4 C5 H5 120.42 no
C6 C5 H5 120.34 no
C10 C11 H11 119.54 no
C12 C11 H11 119.59 no
C11 C12 H12 119.50 no
C13 C12 H12 119.54 no
C13 C14 H14 119.04 no
C15 C14 H14 118.98 no
C10 C15 H15 120.03 no
C14 C15 H15 120.16 no
C13 C16 H16A 109.47 no
C13 C16 H16B 109.48 no
C13 C16 H16C 109.43 no
H16A C16 H16B 109.52 no
H16A C16 H16C 109.44 no
H16B C16 H16C 109.48 no
C20 C21 H21 119.96 no
C22 C21 H21 119.94 no
C21 C22 H22 119.10 no
C23 C22 H22 119.24 no
C23 C24 H24 119.62 no
C25 C24 H24 119.67 no
C20 C25 H25 119.34 no
C24 C25 H25 119.51 no
C23 C26 H26A 109.42 no
C23 C26 H26B 109.43 no
C23 C26 H26C 109.42 no
H26A C26 H26B 109.49 no
H26A C26 H26C 109.54 no
H26B C26 H26C 109.53 no

loop_
_geom_bond_atom_site_label_1
_geom_bond_atom_site_label_2
_geom_bond_distance
_geom_bond_publ_flag
F7 C6 1.363(5) no
O9 C8 1.215(5) no
O17 C3 1.398(4) no
O17 C18 1.368(4) no
O19 C18 1.193(4) no
C1 C2 1.399(5) no
C1 C6 1.373(6) no
C2 C3 1.396(4) no
C2 C8 1.506(5) no
C3 C4 1.388(5) no
C4 C5 1.378(6) no
C5 C6 1.376(6) no
C8 C10 1.484(4) no
C10 C11 1.388(5) no
C10 C15 1.392(5) no
C11 C12 1.385(6) no
C12 C13 1.375(6) no
C13 C14 1.381(6) no
C13 C16 1.521(6) no
C14 C15 1.381(6) no
C18 C20 1.475(5) no
C20 C21 1.387(5) no
C20 C25 1.386(6) no
C21 C22 1.381(6) no
C22 C23 1.379(6) no
C23 C24 1.385(6) no
C23 C26 1.516(6) no
C24 C25 1.377(6) no
C1 H1 0.9296 no
C4 H4 0.9297 no
C5 H5 0.9304 no
C11 H11 0.9296 no
C12 H12 0.9304 no
C14 H14 0.9294 no
C15 H15 0.9298 no
C16 H16A 0.9595 no
C16 H16B 0.9590 no
C16 H16C 0.9606 no
C21 H21 0.9298 no
C22 H22 0.9301 no
C24 H24 0.9298 no
C25 H25 0.9302 no
C26 H26A 0.9600 no
C26 H26B 0.9597 no
C26 H26C 0.9590 no

loop_
_geom_contact_atom_site_label_1
_geom_contact_atom_site_label_2
_geom_contact_distance
_geom_contact_site_symmetry_2
_geom_contact_publ_flag
F7 H14 2.7662 4_465 no
O9 C26 3.355(8) 2_654 no
O17 C15 3.106(6) . no
O17 C10 2.931(5) . no
O19 C4 3.003(6) . no
O9 H1 2.6817 . no
O9 H12 2.6027 4_455 no
O9 H26B 2.4950 2_654 no
O9 H11 2.6212 . no
O17 H21 2.4053 . no
O19 H4 2.7550 . no
O19 H25 2.5791 . no
O19 H24 2.7285 4_465 no
C3 C15 3.324(6) . no
C4 O19 3.003(6) . no
C10 C18 3.474(6) . no
C10 O17 2.931(5) . no
C11 C21 3.568(7) . no
C14 C20 3.590(7) . no
C15 C3 3.324(6) . no
C15 C18 3.141(7) . no
C15 C20 3.549(7) . no
C15 O17 3.106(6) . no
C18 C10 3.474(6) . no
C18 C15 3.141(7) . no
C20 C15 3.549(7) . no
C20 C14 3.590(7) . no
C21 C11 3.568(7) . no
C26 O9 3.355(8) 2_655 no
C2 H15 2.7823 . no
C3 H15 2.9896 . no
C3 H22 2.9950 4_455 no
C4 H22 2.9883 4_455 no
C5 H25 2.9870 4_465 no
C6 H14 2.8841 4_465 no
C11 H4 3.0458 3_554 no
C12 H4 3.0292 3_554 no
C13 H4 3.0400 3_554 no
C14 H4 3.0030 3_554 no
C15 H4 3.0647 3_554 no
C18 H4 2.9731 . no
C18 H15 3.0949 . no
C20 H1 2.9887 3_555 no
C21 H1 2.9843 3_555 no
C25 H1 3.0889 3_555 no
H1 O9 2.6817 . no
H1 C20 2.9887 3_554 no
H1 C21 2.9843 3_554 no
H1 C25 3.0889 3_554 no
H4 O19 2.7550 . no
H4 C18 2.9731 . no
H4 C11 3.0458 3_555 no
H4 C12 3.0292 3_555 no
H4 C13 3.0400 3_555 no
H4 C14 3.0030 3_555 no
H4 C15 3.0647 3_555 no
H5 H26C 2.4681 1_455 no
H5 H25 2.4813 4_465 no
H11 O9 2.6212 . no
H12 H16B 2.4468 . no
H12 O9 2.6027 4_555 no
H14 H16C 2.4794 . no
H14 F7 2.7662 4_565 no
H14 C6 2.8841 4_565 no
H15 C2 2.7823 . no
H15 C3 2.9896 . no
H15 C18 3.0949 . no
H16A H25 2.5520 2_664 no
H16B H12 2.4468 . no
H16C H14 2.4794 . no
H21 O17 2.4053 . no
H22 H26A 2.5067 . no
H22 C3 2.9950 4_555 no
H22 C4 2.9883 4_555 no
H24 H26C 2.4197 . no
H24 O19 2.7285 4_565 no
H25 O19 2.5791 . no
H25 H16A 2.5520 2_665 no
H25 C5 2.9870 4_565 no
H25 H5 2.4813 4_565 no
H26A H22 2.5067 . no
H26B O9 2.4950 2_655 no
H26C H5 2.4681 1_655 no
H26C H24 2.4197 . no

loop_
_geom_hbond_atom_site_label_D
_geom_hbond_atom_site_label_H
_geom_hbond_atom_site_label_A
_geom_hbond_site_symmetry_A
_geom_hbond_distance_DH
_geom_hbond_distance_HA
_geom_hbond_distance_DA
_geom_hbond_angle_DHA
_geom_hbond_publ_flag
C26 H26B O9 2_655 0.9600 2.4900 3.355(8) 149.00 yes

loop_
_geom_torsion_atom_site_label_1
_geom_torsion_atom_site_label_2
_geom_torsion_atom_site_label_3
_geom_torsion_atom_site_label_4
_geom_torsion
_geom_torsion_publ_flag
C3 O17 C18 C20 -167.5(3) no
C3 O17 C18 O19 9.9(5) no
C18 O17 C3 C4 -65.0(4) no
C18 O17 C3 C2 123.5(3) no
C6 C1 C2 C8 176.4(3) no
C2 C1 C6 C5 -0.5(5) no
C6 C1 C2 C3 1.1(4) no
C2 C1 C6 F7 179.8(3) no
C8 C2 C3 C4 -175.9(3) no
C1 C2 C8 C10 138.3(3) no
C3 C2 C8 O9 133.9(4) no
C1 C2 C8 O9 -41.3(5) no
C1 C2 C3 C4 -0.7(5) no
C8 C2 C3 O17 -4.3(4) no
C3 C2 C8 C10 -46.5(4) no
C1 C2 C3 O17 170.8(3) no
O17 C3 C4 C5 -171.2(3) no
C2 C3 C4 C5 -0.1(5) no
C3 C4 C5 C6 0.7(6) no
C4 C5 C6 F7 179.3(3) no
C4 C5 C6 C1 -0.4(6) no
C2 C8 C10 C11 150.0(3) no
C2 C8 C10 C15 -29.9(5) no
O9 C8 C10 C15 149.6(4) no
O9 C8 C10 C11 -30.5(5) no
C8 C10 C15 C14 178.6(3) no
C8 C10 C11 C12 -176.7(3) no
C15 C10 C11 C12 3.3(5) no
C11 C10 C15 C14 -1.4(5) no
C10 C11 C12 C13 -1.6(6) no
C11 C12 C13 C16 177.5(4) no
C11 C12 C13 C14 -1.9(6) no
C12 C13 C14 C15 3.8(6) no
C16 C13 C14 C15 -175.6(4) no
C13 C14 C15 C10 -2.2(6) no
O17 C18 C20 C21 -3.4(5) no
O17 C18 C20 C25 171.6(3) no
O19 C18 C20 C21 179.3(4) no
O19 C18 C20 C25 -5.7(6) no
C18 C20 C21 C22 174.0(3) no
C25 C20 C21 C22 -1.0(5) no
C18 C20 C25 C24 -173.2(4) no
C21 C20 C25 C24 2.0(5) no
C20 C21 C22 C23 -1.8(6) no
C21 C22 C23 C24 3.4(6) no
C21 C22 C23 C26 -175.7(4) no
C22 C23 C24 C25 -2.4(6) no
C26 C23 C24 C25 176.7(4) no
C23 C24 C25 C20 -0.3(6) no

loop_
_cod_related_entry_id
_cod_related_entry_database
_cod_related_entry_code
1 ChemSpider 21125967
